data_7205350
loop_
_publ_author_name
'Shilov, Gena V.'
'Zhilyaeva, Elena I.'
'Flakina, Alexandra M.'
'Torunova, Svetlana A.'
'Lyubovskii, Rustem B.'
'Aldoshin, Sergey M.'
'Lyubovskaya, Rimma N.'

_publ_section_title
;
 Phase transition at 320 K in a new layered organic metal conductor
 (BEDT-TTF)4CoBr4(C6H4Cl2)
;
_journal_issue 5
_journal_name_full CrystEngComm
_journal_page_first 1467
_journal_paper_doi 10.1039/c0ce00409j
_journal_volume 13
_journal_year 2011
_chemical_formula_sum 'C46 H36 Br4 Cl2 Co S32'
_chemical_formula_weight 2064.14
_chemical_name_systematic
;
?
;
_space_group_IT_number 2
_symmetry_cell_setting triclinic
_symmetry_space_group_name_Hall '-P 1 (-1/2*x+1/2*y+1/2*z,1/2*x-1/2*y+1/2*z,1/2*x+1/2*y-1/2*z)'
_symmetry_space_group_name_H-M 'I -1'
_atom_sites_solution_hydrogens geom
_atom_sites_solution_primary direct
_atom_sites_solution_secondary difmap
_audit_creation_method SHELXL-97
_cell_angle_alpha 88.87(3)
_cell_angle_beta 89.52(3)
_cell_angle_gamma 90.14(3)
_cell_formula_units_Z 4
_cell_length_a 9.4060(19)
_cell_length_b 9.986(2)
_cell_length_c 74.231(15)
_cell_measurement_reflns_used 35
_cell_measurement_temperature 300(2)
_cell_measurement_theta_max 15
_cell_measurement_theta_min 5
_cell_volume 6971(2)
_computing_structure_refinement 'SHELXL-97 (Sheldrick, 1997)'
_computing_structure_solution 'SHELXS-97 (Sheldrick, 1990)'
_diffrn_ambient_temperature 300(2)
_diffrn_measured_fraction_theta_full 0.953
_diffrn_measured_fraction_theta_max 0.953
_diffrn_radiation_monochromator graphite
_diffrn_radiation_source 'fine-focus sealed tube'
_diffrn_radiation_type MoK\a
_diffrn_radiation_wavelength 0.71073
_diffrn_reflns_av_R_equivalents 0.0715
_diffrn_reflns_av_sigmaI/netI 0.3468
_diffrn_reflns_limit_h_max 11
_diffrn_reflns_limit_h_min -11
_diffrn_reflns_limit_k_max 12
_diffrn_reflns_limit_k_min -12
_diffrn_reflns_limit_l_max 88
_diffrn_reflns_limit_l_min -16
_diffrn_reflns_number 13315
_diffrn_reflns_theta_full 26.00
_diffrn_reflns_theta_max 26.00
_diffrn_reflns_theta_min 1.65
_exptl_absorpt_coefficient_mu 3.612
_exptl_absorpt_correction_type none
_exptl_crystal_density_diffrn 1.967
_exptl_crystal_density_method 'not measured'
_exptl_crystal_F_000 4100
_exptl_crystal_size_max 0.35
_exptl_crystal_size_mid 0.15
_exptl_crystal_size_min 0.1
_refine_diff_density_max 1.283
_refine_diff_density_min -1.150
_refine_diff_density_rms 0.188
_refine_ls_extinction_method none
_refine_ls_goodness_of_fit_ref 1.011
_refine_ls_hydrogen_treatment constr
_refine_ls_matrix_type full
_refine_ls_number_parameters 766
_refine_ls_number_reflns 13071
_refine_ls_number_restraints 42
_refine_ls_restrained_S_all 1.013
_refine_ls_R_factor_all 0.3225
_refine_ls_R_factor_gt 0.0731
_refine_ls_shift/su_max 0.000
_refine_ls_shift/su_mean 0.000
_refine_ls_structure_factor_coef Fsqd
_refine_ls_weighting_details 'calc w=1/[\s^2^(Fo^2^)+(0.0602P)^2^+0.0000P] where P=(Fo^2^+2Fc^2^)/3'
_refine_ls_weighting_scheme calc
_refine_ls_wR_factor_gt 0.1519
_refine_ls_wR_factor_ref 0.1723
_reflns_number_gt 4449
_reflns_number_total 13071
_reflns_threshold_expression >2sigma(I)
_cod_data_source_file C0CE00409J.TXT
_cod_data_source_block k7
_cod_original_sg_symbol_H-M I(-1)
_cod_database_code 7205350

loop_
_symmetry_equiv_pos_as_xyz
'x, y, z'
'x+1/2, y+1/2, z+1/2'
'-x, -y, -z'
'-x+1/2, -y+1/2, -z+1/2'

loop_
_atom_site_label
_atom_site_type_symbol
_atom_site_fract_x
_atom_site_fract_y
_atom_site_fract_z
_atom_site_U_iso_or_equiv
_atom_site_adp_type
_atom_site_occupancy
_atom_site_symmetry_multiplicity
_atom_site_calc_flag
_atom_site_refinement_flags
_atom_site_disorder_assembly
_atom_site_disorder_group
Co1 Co 0.24115(16) 0.50519(15) 0.12528(2) 0.0338(4) Uani 1 1 d . . .
Br1 Br 0.44684(14) 0.50566(15) 0.144693(18) 0.0565(4) Uani 1 1 d . . .
Br2 Br 0.03301(14) 0.48795(16) 0.144394(18) 0.0614(4) Uani 1 1 d . . .
Br3 Br 0.25462(15) 0.31802(14) 0.105329(18) 0.0545(4) Uani 1 1 d . . .
Br4 Br 0.23026(17) 0.71049(14) 0.107236(19) 0.0623(4) Uani 1 1 d . . .
S1 S 0.8718(4) -0.6485(3) -0.04075(4) 0.0544(10) Uani 1 1 d . . .
S2 S 0.8532(4) -0.6367(3) -0.00146(4) 0.0441(8) Uani 1 1 d . . .
S3 S 0.8507(3) -0.6440(3) 0.04251(4) 0.0406(8) Uani 1 1 d . . .
S4 S 0.8720(4) -0.6632(3) 0.08205(4) 0.0468(9) Uani 1 1 d . . .
S5 S 0.6421(4) -0.3872(3) 0.08151(4) 0.0512(9) Uani 1 1 d . . .
S6 S 0.6711(3) -0.4045(3) 0.04199(4) 0.0443(8) Uani 1 1 d . . .
S7 S 0.6735(4) -0.3975(3) -0.00082(4) 0.0488(9) Uani 1 1 d . . .
S8 S 0.6562(4) -0.3642(3) -0.04000(4) 0.0563(10) Uani 1 1 d . . .
S9 S 1.1054(4) 0.1160(3) -0.02159(4) 0.0520(9) Uani 1 1 d . . .
S10 S 1.1210(4) 0.1477(3) -0.06075(4) 0.0541(9) Uani 1 1 d . . .
S11 S 0.8904(4) -0.1273(3) -0.06139(4) 0.0471(9) Uani 1 1 d . . .
S12 S 0.9036(4) -0.1103(4) -0.02194(4) 0.0505(9) Uani 1 1 d . . .
S13 S 0.5779(4) 0.1277(3) 0.02144(4) 0.0495(9) Uani 1 1 d . . .
S14 S 0.5863(4) 0.1534(3) 0.06086(4) 0.0508(9) Uani 1 1 d . . .
S15 S 0.3986(4) -0.1514(3) 0.06142(4) 0.0490(9) Uani 1 1 d . . .
S16 S 0.4179(4) -0.1265(3) 0.02196(4) 0.0485(9) Uani 1 1 d . . .
S17 S 1.3901(3) 0.1424(4) 0.16821(4) 0.0480(9) Uani 1 1 d . . .
S18 S 1.3680(3) 0.1087(3) 0.20757(4) 0.0390(7) Uani 1 1 d . . .
S19 S 1.3697(3) 0.0936(3) 0.25097(4) 0.0407(8) Uani 1 1 d . . .
S20 S 1.3952(3) 0.0989(3) 0.29017(4) 0.0424(8) Uani 1 1 d . . .
S21 S 1.1033(3) -0.1226(4) 0.28993(4) 0.0478(9) Uani 1 1 d . . .
S22 S 1.1296(3) -0.0935(3) 0.25060(4) 0.0398(8) Uani 1 1 d . . .
S23 S 1.1340(3) -0.0871(3) 0.20715(4) 0.0372(7) Uani 1 1 d . . .
S24 S 1.1213(3) -0.1028(3) 0.16776(4) 0.0476(9) Uani 1 1 d . . .
S25 S 0.8713(3) -0.8408(3) 0.22831(4) 0.0385(8) Uani 1 1 d . . .
S26 S 0.9037(3) -0.8465(3) 0.18901(4) 0.0449(9) Uani 1 1 d . . .
S27 S 0.6144(3) -0.6245(3) 0.18872(4) 0.0377(7) Uani 1 1 d . . .
S28 S 0.6334(3) -0.6517(3) 0.22816(4) 0.0406(8) Uani 1 1 d . . .
S29 S 0.8688(3) -0.3382(3) 0.22800(4) 0.0381(7) Uani 1 1 d . . .
S30 S 0.8890(3) -0.3493(3) 0.18840(4) 0.0362(7) Uani 1 1 d . . .
S31 S 0.6025(3) -0.1241(3) 0.18942(4) 0.0463(9) Uani 1 1 d . . .
S32 S 0.6333(3) -0.1470(3) 0.22860(4) 0.0392(8) Uani 1 1 d . . .
C1 C 0.7648(12) -0.5209(12) 0.01181(15) 0.042(3) Uani 1 1 d . . .
C2 C 0.7627(13) -0.5233(12) 0.03008(15) 0.045(3) Uani 1 1 d . . .
C3 C 0.8011(11) -0.5798(11) 0.06397(12) 0.027(3) Uani 1 1 d . . .
C4 C 0.7129(12) -0.4728(11) 0.06342(13) 0.030(3) Uani 1 1 d . . .
C5 C 0.8234(14) -0.5540(12) 0.09986(14) 0.049(3) Uani 1 1 d . . .
H5A H 0.8427 -0.5980 0.1113 0.058 Uiso 1 1 calc R . .
H5B H 0.8812 -0.4736 0.0990 0.058 Uiso 1 1 calc R . .
C6 C 0.6673(13) -0.5153(11) 0.09921(14) 0.043(3) Uani 1 1 d . . .
H6A H 0.6376 -0.4807 0.1108 0.052 Uiso 1 1 calc R . .
H6B H 0.6099 -0.5934 0.0967 0.052 Uiso 1 1 calc R . .
C7 C 0.7250(13) -0.4566(12) -0.02141(14) 0.044(3) Uani 1 1 d . . .
C8 C 0.8001(12) -0.5684(11) -0.02234(13) 0.035(3) Uani 1 1 d U . .
C9 C 0.8261(13) -0.5353(12) -0.05888(14) 0.044(3) Uani 1 1 d . . .
H9A H 0.8936 -0.4617 -0.0591 0.053 Uiso 1 1 calc R . .
H9B H 0.8369 -0.5820 -0.0701 0.053 Uiso 1 1 calc R . .
C10 C 0.6814(13) -0.4795(13) -0.05805(15) 0.048(3) Uani 1 1 d . . .
H10A H 0.6138 -0.5525 -0.0566 0.058 Uiso 1 1 calc R . .
H10B H 0.6612 -0.4338 -0.0694 0.058 Uiso 1 1 calc R . .
C11 C 1.0008(12) 0.0012(13) -0.00906(13) 0.042(3) Uani 1 1 d . . .
C12 C 1.0504(13) 0.0562(13) -0.04296(13) 0.043(3) Uani 1 1 d . . .
C13 C 0.9569(12) -0.0451(13) -0.04303(14) 0.039(3) Uani 1 1 d . . .
C14 C 0.9395(17) -0.0139(15) -0.07952(16) 0.075(5) Uani 1 1 d . . .
H14A H 0.9264 -0.0592 -0.0908 0.090 Uiso 1 1 calc R . .
H14B H 0.8751 0.0618 -0.0794 0.090 Uiso 1 1 calc R . .
C15 C 1.0866(15) 0.0373(14) -0.07897(17) 0.059(4) Uani 1 1 d U . .
H15A H 1.1074 0.0845 -0.0902 0.071 Uiso 1 1 calc R . .
H15B H 1.1510 -0.0382 -0.0781 0.071 Uiso 1 1 calc R . .
C16 C 0.5020(12) -0.0010(13) 0.00883(15) 0.044(3) Uani 1 1 d . . .
C17 C 0.5318(11) 0.0601(10) 0.04244(13) 0.028(3) Uani 1 1 d . . .
C18 C 0.4569(11) -0.0591(11) 0.04252(13) 0.031(3) Uani 1 1 d . . .
C19 C 0.4873(17) -0.0673(15) 0.08025(17) 0.071(4) Uani 1 1 d . . .
H19A H 0.4389 -0.0932 0.0914 0.086 Uiso 1 1 calc R . .
H19B H 0.5841 -0.0999 0.0810 0.086 Uiso 1 1 calc R . .
C20 C 0.4910(17) 0.0730(14) 0.07898(18) 0.069(4) Uani 1 1 d . . .
H20A H 0.5303 0.1053 0.0901 0.083 Uiso 1 1 calc R . .
H20B H 0.3934 0.1040 0.0784 0.083 Uiso 1 1 calc R . .
C21 C 1.2503(11) 0.0039(10) 0.23851(13) 0.031(3) Uani 1 1 d . . .
C22 C 1.2516(11) 0.0081(11) 0.21923(13) 0.033(3) Uani 1 1 d . . .
C23 C 1.3075(12) 0.0636(11) 0.18645(14) 0.035(3) Uani 1 1 d U . .
C24 C 1.2022(13) -0.0310(11) 0.18670(13) 0.036(3) Uani 1 1 d . . .
C25 C 1.2704(13) 0.1071(14) 0.15034(18) 0.064(4) Uani 1 1 d . . .
H25A H 1.1837 0.1580 0.1519 0.077 Uiso 1 1 calc R . .
H25B H 1.3133 0.1347 0.1389 0.077 Uiso 1 1 calc R . .
C26 C 1.2337(12) -0.0456(12) 0.14991(15) 0.044(3) Uani 1 1 d . . .
H26A H 1.3216 -0.0962 0.1503 0.053 Uiso 1 1 calc R . .
H26B H 1.1881 -0.0642 0.1386 0.053 Uiso 1 1 calc R . .
C27 C 1.1923(12) -0.0492(11) 0.27189(13) 0.034(3) Uani 1 1 d . . .
C28 C 1.3101(13) 0.0421(11) 0.27182(13) 0.035(3) Uani 1 1 d . . .
C29 C 1.2749(12) 0.0585(11) 0.30827(13) 0.035(3) Uani 1 1 d . . .
H29A H 1.3228 0.0729 0.3196 0.042 Uiso 1 1 calc R . .
H29B H 1.1948 0.1193 0.3077 0.042 Uiso 1 1 calc R . .
C30 C 1.2196(12) -0.0841(11) 0.30815(14) 0.037(3) Uani 1 1 d . . .
H30A H 1.1694 -0.1020 0.3194 0.044 Uiso 1 1 calc R . .
H30B H 1.3003 -0.1443 0.3077 0.044 Uiso 1 1 calc R . .
C31 C 0.7532(11) -0.2446(11) 0.24108(14) 0.033(3) Uani 1 1 d . . .
C32 C 0.6976(12) -0.1951(13) 0.20687(14) 0.041(3) Uani 1 1 d . . .
C33 C 0.8032(12) -0.2793(10) 0.20737(13) 0.031(3) Uani 1 1 d . . .
C34 C 0.7727(16) -0.2932(14) 0.17049(16) 0.066(4) Uani 1 1 d . . .
H34A H 0.8234 -0.3037 0.1592 0.079 Uiso 1 1 calc R . .
H34B H 0.6918 -0.3536 0.1704 0.079 Uiso 1 1 calc R . .
C35 C 0.7202(17) -0.1632(15) 0.17074(18) 0.079(5) Uani 1 1 d . . .
H35A H 0.6695 -0.1463 0.1596 0.095 Uiso 1 1 calc R . .
H35B H 0.8003 -0.1018 0.1709 0.095 Uiso 1 1 calc R . .
C36 C 0.7506(12) -0.7479(11) 0.24042(14) 0.036(3) Uani 1 1 d . . .
C37 C 0.8088(12) -0.7841(11) 0.20745(14) 0.033(3) Uani 1 1 d . . .
C38 C 0.7015(12) -0.6996(10) 0.20737(14) 0.033(3) Uani 1 1 d . . .
C39 C 0.7887(13) -0.8008(11) 0.17083(13) 0.041(3) Uani 1 1 d U . .
H39A H 0.8396 -0.8144 0.1596 0.049 Uiso 1 1 calc R . .
H39B H 0.7080 -0.8614 0.1711 0.049 Uiso 1 1 calc R . .
C40 C 0.7347(12) -0.6630(11) 0.17072(14) 0.040(3) Uani 1 1 d U . .
H40A H 0.6868 -0.6461 0.1594 0.048 Uiso 1 1 calc R . .
H40B H 0.8150 -0.6022 0.1712 0.048 Uiso 1 1 calc R . .
Cl1 Cl 0.6196(4) 0.1962(3) 0.12629(5) 0.0613(10) Uani 1 1 d . . .
Cl2 Cl 0.9482(3) 0.1312(4) 0.12491(5) 0.0586(9) Uani 1 1 d . . .
C41 C 0.6815(13) 0.0342(12) 0.12536(15) 0.042(3) Uani 1 1 d . . .
C42 C 0.8277(12) 0.0086(11) 0.12536(13) 0.034(3) Uani 1 1 d . . .
C43 C 0.8729(13) -0.1262(12) 0.12531(13) 0.038(3) Uani 1 1 d U . .
H43A H 0.9694 -0.1457 0.1259 0.045 Uiso 1 1 calc R . .
C44 C 0.780(2) -0.2249(13) 0.12450(17) 0.071(5) Uani 1 1 d . . .
H44A H 0.8103 -0.3130 0.1237 0.085 Uiso 1 1 calc R . .
C45 C 0.6215(17) -0.1932(15) 0.12487(15) 0.064(4) Uani 1 1 d . . .
H45A H 0.5564 -0.2635 0.1249 0.077 Uiso 1 1 calc R . .
C46 C 0.5747(14) -0.0714(13) 0.12516(15) 0.048(3) Uani 1 1 d U . .
H46A H 0.4780 -0.0524 0.1252 0.057 Uiso 1 1 calc R . .

loop_
_atom_site_aniso_label
_atom_site_aniso_U_11
_atom_site_aniso_U_22
_atom_site_aniso_U_33
_atom_site_aniso_U_23
_atom_site_aniso_U_13
_atom_site_aniso_U_12
Co1 0.0349(9) 0.0375(10) 0.0289(9) 0.0012(7) 0.0015(7) 0.0003(7)
Br1 0.0461(8) 0.0816(11) 0.0417(8) 0.0059(7) -0.0103(6) 0.0014(7)
Br2 0.0446(8) 0.0965(12) 0.0431(8) -0.0015(7) 0.0136(6) 0.0053(8)
Br3 0.0671(9) 0.0507(9) 0.0460(8) -0.0094(6) 0.0054(7) 0.0025(7)
Br4 0.0821(11) 0.0483(9) 0.0561(9) 0.0145(7) -0.0025(8) 0.0027(8)
S1 0.077(3) 0.055(2) 0.0317(18) -0.0075(15) -0.0012(17) 0.0212(19)
S2 0.058(2) 0.049(2) 0.0258(16) 0.0003(14) -0.0042(14) 0.0090(17)
S3 0.0488(19) 0.049(2) 0.0235(16) -0.0009(14) 0.0013(13) 0.0060(16)
S4 0.068(2) 0.047(2) 0.0255(16) -0.0017(14) -0.0038(15) 0.0166(17)
S5 0.070(2) 0.051(2) 0.0322(18) 0.0027(15) 0.0071(16) 0.0197(19)
S6 0.059(2) 0.050(2) 0.0235(16) 0.0033(14) 0.0006(14) 0.0099(17)
S7 0.066(2) 0.054(2) 0.0257(17) -0.0035(14) 0.0090(15) 0.0171(18)
S8 0.093(3) 0.049(2) 0.0268(17) 0.0047(15) -0.0023(17) 0.023(2)
S9 0.076(2) 0.059(2) 0.0208(17) -0.0021(15) -0.0015(16) 0.0018(19)
S10 0.088(3) 0.049(2) 0.0253(17) -0.0039(14) 0.0116(16) -0.0073(19)
S11 0.064(2) 0.054(2) 0.0240(16) -0.0002(14) -0.0038(15) 0.0013(18)
S12 0.063(2) 0.062(2) 0.0263(17) 0.0032(15) 0.0039(15) 0.0043(18)
S13 0.066(2) 0.051(2) 0.0312(18) -0.0093(15) 0.0040(15) -0.0033(18)
S14 0.080(3) 0.047(2) 0.0258(17) 0.0032(14) -0.0095(16) -0.0146(18)
S15 0.071(2) 0.043(2) 0.0332(18) -0.0005(15) -0.0030(16) -0.0088(18)
S16 0.067(2) 0.052(2) 0.0272(17) -0.0039(15) -0.0027(15) -0.0065(18)
S17 0.045(2) 0.071(2) 0.0283(17) 0.0015(16) -0.0035(14) -0.0099(18)
S18 0.0451(19) 0.0455(19) 0.0264(16) 0.0031(13) -0.0020(13) -0.0028(15)
S19 0.0461(19) 0.046(2) 0.0298(17) 0.0008(14) 0.0041(14) -0.0025(16)
S20 0.0350(18) 0.063(2) 0.0295(17) -0.0042(15) -0.0010(13) -0.0135(16)
S21 0.0406(19) 0.066(2) 0.0368(18) -0.0063(16) 0.0072(14) -0.0133(17)
S22 0.049(2) 0.0418(19) 0.0289(16) -0.0061(13) -0.0013(14) -0.0058(15)
S23 0.0496(19) 0.0420(19) 0.0197(15) 0.0008(13) 0.0031(13) -0.0008(15)
S24 0.046(2) 0.064(2) 0.0321(18) -0.0031(16) -0.0001(14) -0.0155(18)
S25 0.0426(18) 0.047(2) 0.0258(16) -0.0007(14) 0.0007(13) 0.0097(15)
S26 0.0398(18) 0.074(2) 0.0216(15) -0.0095(15) 0.0004(13) 0.0234(17)
S27 0.0360(17) 0.053(2) 0.0238(15) -0.0015(14) 0.0023(13) 0.0068(15)
S28 0.0405(18) 0.047(2) 0.0337(17) -0.0006(14) 0.0055(14) 0.0092(15)
S29 0.0463(19) 0.0437(19) 0.0242(15) 0.0019(13) -0.0045(13) 0.0101(15)
S30 0.0372(17) 0.0465(19) 0.0250(15) -0.0022(13) 0.0027(13) 0.0087(15)
S31 0.0427(19) 0.061(2) 0.0349(18) 0.0047(15) -0.0013(14) 0.0226(17)
S32 0.0491(19) 0.0476(19) 0.0210(15) -0.0040(13) 0.0001(13) 0.0098(15)
C1 0.037(7) 0.063(9) 0.029(7) -0.016(6) -0.017(5) -0.005(6)
C2 0.051(8) 0.054(8) 0.031(7) -0.007(6) -0.013(6) 0.015(6)
C3 0.028(6) 0.041(7) 0.013(5) 0.000(5) 0.005(4) -0.007(5)
C4 0.042(7) 0.029(6) 0.021(6) 0.001(5) -0.005(5) -0.018(6)
C5 0.084(10) 0.050(8) 0.011(6) 0.010(5) 0.001(6) -0.001(7)
C6 0.068(9) 0.042(8) 0.018(6) 0.002(5) 0.016(6) 0.017(7)
C7 0.065(9) 0.056(8) 0.011(6) -0.003(5) 0.002(5) 0.017(7)
C8 0.047(5) 0.040(5) 0.017(4) 0.002(4) -0.004(4) 0.005(5)
C9 0.055(8) 0.060(9) 0.018(6) -0.005(6) -0.001(5) -0.011(7)
C10 0.048(8) 0.074(10) 0.022(6) -0.007(6) 0.001(5) 0.005(7)
C11 0.048(7) 0.068(9) 0.011(5) 0.005(5) 0.005(5) 0.027(6)
C12 0.053(8) 0.064(9) 0.011(6) 0.010(5) 0.003(5) 0.017(7)
C13 0.041(7) 0.051(8) 0.025(6) 0.014(6) 0.009(5) 0.006(6)
C14 0.111(14) 0.097(12) 0.019(7) 0.000(7) 0.015(8) 0.018(10)
C15 0.070(6) 0.067(6) 0.040(6) 0.002(5) 0.006(5) -0.001(5)
C16 0.024(6) 0.066(9) 0.042(7) 0.000(7) -0.009(6) 0.019(6)
C17 0.040(7) 0.026(6) 0.019(6) 0.000(5) -0.016(5) 0.004(5)
C18 0.040(7) 0.028(6) 0.025(6) -0.011(5) -0.001(5) 0.017(5)
C19 0.113(13) 0.077(11) 0.024(7) -0.007(7) -0.009(8) -0.012(10)
C20 0.109(13) 0.055(10) 0.044(9) -0.023(7) -0.003(8) 0.000(9)
C21 0.045(7) 0.032(6) 0.016(6) 0.001(5) 0.010(5) 0.002(5)
C22 0.039(7) 0.040(7) 0.021(6) -0.002(5) 0.004(5) 0.013(5)
C23 0.034(5) 0.038(5) 0.031(5) 0.013(4) -0.002(4) 0.016(5)
C24 0.059(8) 0.037(7) 0.010(5) -0.002(5) -0.002(5) 0.014(6)
C25 0.042(8) 0.087(12) 0.063(9) 0.018(8) -0.028(7) -0.001(8)
C26 0.030(7) 0.071(10) 0.033(7) -0.024(6) -0.002(5) -0.010(6)
C27 0.047(7) 0.034(7) 0.021(6) -0.006(5) 0.006(5) 0.009(6)
C28 0.066(8) 0.025(6) 0.014(5) 0.002(4) 0.000(5) 0.016(6)
C29 0.048(7) 0.041(7) 0.014(6) 0.008(5) 0.000(5) 0.004(6)
C30 0.037(7) 0.046(8) 0.028(6) 0.008(5) 0.002(5) -0.003(6)
C31 0.032(6) 0.032(6) 0.034(6) 0.001(5) 0.000(5) 0.008(5)
C32 0.032(7) 0.073(9) 0.018(6) -0.002(6) 0.004(5) 0.023(7)
C33 0.042(7) 0.032(7) 0.017(6) 0.000(5) -0.002(5) 0.002(6)
C34 0.094(11) 0.082(11) 0.021(7) -0.008(7) 0.005(7) 0.010(9)
C35 0.103(12) 0.083(12) 0.050(9) 0.022(8) 0.015(8) 0.064(10)
C36 0.044(7) 0.042(7) 0.023(6) -0.007(5) 0.014(5) -0.023(6)
C37 0.037(7) 0.041(7) 0.022(6) -0.003(5) -0.010(5) -0.004(6)
C38 0.039(7) 0.026(6) 0.035(7) -0.014(5) -0.009(5) 0.002(6)
C39 0.056(6) 0.048(6) 0.017(5) -0.011(4) 0.012(4) 0.007(5)
C40 0.048(5) 0.049(6) 0.024(5) -0.003(4) 0.000(4) -0.004(5)
Cl1 0.060(2) 0.053(2) 0.071(2) 0.0065(18) 0.0023(18) 0.0104(18)
Cl2 0.048(2) 0.071(2) 0.056(2) 0.0027(18) -0.0070(16) -0.0129(18)
C41 0.042(8) 0.048(8) 0.036(7) -0.008(6) -0.006(6) -0.003(6)
C42 0.041(7) 0.041(7) 0.018(6) 0.005(5) 0.016(5) -0.002(6)
C43 0.047(5) 0.049(6) 0.018(4) -0.014(4) -0.013(4) 0.001(5)
C44 0.145(16) 0.029(8) 0.039(8) 0.003(6) -0.010(9) 0.032(9)
C45 0.105(13) 0.072(11) 0.015(6) -0.004(6) -0.009(7) -0.015(10)
C46 0.058(6) 0.055(6) 0.031(5) -0.007(5) 0.006(5) 0.008(5)

loop_
_atom_type_symbol
_atom_type_description
_atom_type_scat_dispersion_real
_atom_type_scat_dispersion_imag
_atom_type_scat_source
C C 0.0033 0.0016 'International Tables Vol C Tables 4.2.6.8 and 6.1.1.4'
H H 0.0000 0.0000 'International Tables Vol C Tables 4.2.6.8 and 6.1.1.4'
S S 0.1246 0.1234 'International Tables Vol C Tables 4.2.6.8 and 6.1.1.4'
Cl Cl 0.1484 0.1585 'International Tables Vol C Tables 4.2.6.8 and 6.1.1.4'
Co Co 0.3494 0.9721 'International Tables Vol C Tables 4.2.6.8 and 6.1.1.4'
Br Br -0.2901 2.4595 'International Tables Vol C Tables 4.2.6.8 and 6.1.1.4'

loop_
_geom_angle_atom_site_label_1
_geom_angle_atom_site_label_2
_geom_angle_atom_site_label_3
_geom_angle
_geom_angle_site_symmetry_1
_geom_angle_site_symmetry_3
_geom_angle_publ_flag
Br3 Co1 Br2 110.73(8) . . ?
Br3 Co1 Br1 109.67(8) . . ?
Br2 Co1 Br1 107.42(7) . . ?
Br3 Co1 Br4 108.65(8) . . ?
Br2 Co1 Br4 109.55(8) . . ?
Br1 Co1 Br4 110.84(8) . . ?
C8 S1 C9 101.8(5) . . ?
C1 S2 C8 96.3(5) . . ?
C2 S3 C3 95.4(5) . . ?
C3 S4 C5 100.8(5) . . ?
C4 S5 C6 98.9(5) . . ?
C2 S6 C4 95.1(5) . . ?
C7 S7 C1 95.1(5) . . ?
C7 S8 C10 101.6(6) . . ?
C11 S9 C12 94.6(6) . . ?
C12 S10 C15 100.6(6) . . ?
C13 S11 C14 101.3(6) . . ?
C11 S12 C13 96.5(6) . . ?
C16 S13 C17 96.0(5) . . ?
C17 S14 C20 101.7(6) . . ?
C18 S15 C19 103.2(6) . . ?
C18 S16 C16 96.2(6) . . ?
C23 S17 C25 101.9(6) . . ?
C22 S18 C23 94.8(5) . . ?
C21 S19 C28 97.2(5) . . ?
C28 S20 C29 103.4(6) . . ?
C27 S21 C30 101.4(5) . . ?
C21 S22 C27 95.5(5) . . ?
C24 S23 C22 92.9(5) . . ?
C24 S24 C26 102.0(5) . . ?
C36 S25 C37 93.9(5) . . ?
C37 S26 C39 101.0(5) . . ?
C38 S27 C40 101.3(5) . . ?
C36 S28 C38 94.3(5) . . ?
C31 S29 C33 95.1(5) . . ?
C33 S30 C34 100.8(5) . . ?
C32 S31 C35 99.5(5) . . ?
C31 S32 C32 96.0(5) . . ?
C2 C1 S2 124.7(9) . . ?
C2 C1 S7 121.8(9) . . ?
S2 C1 S7 113.5(6) . . ?
C1 C2 S3 122.1(9) . . ?
C1 C2 S6 121.2(9) . . ?
S3 C2 S6 116.7(7) . . ?
C4 C3 S4 129.8(8) . . ?
C4 C3 S3 115.2(7) . . ?
S4 C3 S3 114.9(6) . . ?
C3 C4 S5 127.6(8) . . ?
C3 C4 S6 117.3(8) . . ?
S5 C4 S6 115.0(6) . . ?
C6 C5 S4 112.2(8) . . ?
C6 C5 H5A 109.2 . . ?
S4 C5 H5A 109.2 . . ?
C6 C5 H5B 109.2 . . ?
S4 C5 H5B 109.2 . . ?
H5A C5 H5B 107.9 . . ?
C5 C6 S5 109.2(8) . . ?
C5 C6 H6A 109.8 . . ?
S5 C6 H6A 109.8 . . ?
C5 C6 H6B 109.8 . . ?
S5 C6 H6B 109.8 . . ?
H6A C6 H6B 108.3 . . ?
C8 C7 S7 119.9(8) . . ?
C8 C7 S8 125.8(8) . . ?
S7 C7 S8 114.1(6) . . ?
C7 C8 S1 130.5(8) . . ?
C7 C8 S2 115.0(8) . . ?
S1 C8 S2 114.0(6) . . ?
C10 C9 S1 115.4(8) . . ?
C10 C9 H9A 108.4 . . ?
S1 C9 H9A 108.4 . . ?
C10 C9 H9B 108.4 . . ?
S1 C9 H9B 108.4 . . ?
H9A C9 H9B 107.5 . . ?
C9 C10 S8 113.4(8) . . ?
C9 C10 H10A 108.9 . . ?
S8 C10 H10A 108.9 . . ?
C9 C10 H10B 108.9 . . ?
S8 C10 H10B 108.9 . . ?
H10A C10 H10B 107.7 . . ?
C11 C11 S9 122.0(14) 3_755 . ?
C11 C11 S12 123.3(14) 3_755 . ?
S9 C11 S12 114.8(6) . . ?
C13 C12 S10 129.4(9) . . ?
C13 C12 S9 117.6(8) . . ?
S10 C12 S9 112.8(8) . . ?
C12 C13 S11 128.0(8) . . ?
C12 C13 S12 116.5(9) . . ?
S11 C13 S12 115.4(7) . . ?
C15 C14 S11 115.2(10) . . ?
C15 C14 H14A 108.5 . . ?
S11 C14 H14A 108.5 . . ?
C15 C14 H14B 108.5 . . ?
S11 C14 H14B 108.5 . . ?
H14A C14 H14B 107.5 . . ?
C14 C15 S10 114.4(10) . . ?
C14 C15 H15A 108.7 . . ?
S10 C15 H15A 108.7 . . ?
C14 C15 H15B 108.7 . . ?
S10 C15 H15B 108.7 . . ?
H15A C15 H15B 107.6 . . ?
C16 C16 S13 123.4(15) 3_655 . ?
C16 C16 S16 122.3(14) 3_655 . ?
S13 C16 S16 114.0(6) . . ?
C18 C17 S14 128.3(8) . . ?
C18 C17 S13 116.5(7) . . ?
S14 C17 S13 115.2(6) . . ?
C17 C18 S16 117.3(8) . . ?
C17 C18 S15 126.8(8) . . ?
S16 C18 S15 115.9(7) . . ?
C20 C19 S15 115.3(10) . . ?
C20 C19 H19A 108.5 . . ?
S15 C19 H19A 108.5 . . ?
C20 C19 H19B 108.5 . . ?
S15 C19 H19B 108.5 . . ?
H19A C19 H19B 107.5 . . ?
C19 C20 S14 119.7(10) . . ?
C19 C20 H20A 107.4 . . ?
S14 C20 H20A 107.4 . . ?
C19 C20 H20B 107.4 . . ?
S14 C20 H20B 107.4 . . ?
H20A C20 H20B 106.9 . . ?
C22 C21 S19 122.1(8) . . ?
C22 C21 S22 121.7(8) . . ?
S19 C21 S22 116.2(6) . . ?
C21 C22 S18 120.9(8) . . ?
C21 C22 S23 120.9(8) . . ?
S18 C22 S23 118.1(6) . . ?
C24 C23 S17 129.3(9) . . ?
C24 C23 S18 114.9(8) . . ?
S17 C23 S18 115.8(7) . . ?
C23 C24 S23 119.2(8) . . ?
C23 C24 S24 126.5(8) . . ?
S23 C24 S24 114.3(7) . . ?
C26 C25 S17 111.2(8) . . ?
C26 C25 H25A 109.4 . . ?
S17 C25 H25A 109.4 . . ?
C26 C25 H25B 109.4 . . ?
S17 C25 H25B 109.4 . . ?
H25A C25 H25B 108.0 . . ?
C25 C26 S24 114.4(8) . . ?
C25 C26 H26A 108.7 . . ?
S24 C26 H26A 108.7 . . ?
C25 C26 H26B 108.7 . . ?
S24 C26 H26B 108.7 . . ?
H26A C26 H26B 107.6 . . ?
C28 C27 S21 129.2(8) . . ?
C28 C27 S22 115.7(8) . . ?
S21 C27 S22 115.1(7) . . ?
C27 C28 S20 126.2(8) . . ?
C27 C28 S19 115.4(8) . . ?
S20 C28 S19 118.4(7) . . ?
C30 C29 S20 114.0(7) . . ?
C30 C29 H29A 108.8 . . ?
S20 C29 H29A 108.8 . . ?
C30 C29 H29B 108.8 . . ?
S20 C29 H29B 108.8 . . ?
H29A C29 H29B 107.6 . . ?
C29 C30 S21 115.5(7) . . ?
C29 C30 H30A 108.4 . . ?
S21 C30 H30A 108.4 . . ?
C29 C30 H30B 108.4 . . ?
S21 C30 H30B 108.4 . . ?
H30A C30 H30B 107.5 . . ?
C31 C31 S29 123.1(11) 4_645 . ?
C31 C31 S32 122.5(11) 4_645 . ?
S29 C31 S32 114.1(6) . . ?
C33 C32 S31 132.8(8) . . ?
C33 C32 S32 114.3(8) . . ?
S31 C32 S32 112.9(6) . . ?
C32 C33 S29 120.4(8) . . ?
C32 C33 S30 125.8(8) . . ?
S29 C33 S30 113.7(6) . . ?
C35 C34 S30 119.0(10) . . ?
C35 C34 H34A 107.6 . . ?
S30 C34 H34A 107.6 . . ?
C35 C34 H34B 107.6 . . ?
S30 C34 H34B 107.6 . . ?
H34A C34 H34B 107.0 . . ?
C34 C35 S31 116.1(10) . . ?
C34 C35 H35A 108.3 . . ?
S31 C35 H35A 108.3 . . ?
C34 C35 H35B 108.3 . . ?
S31 C35 H35B 108.3 . . ?
H35A C35 H35B 107.4 . . ?
C36 C36 S25 121.0(12) 4_635 . ?
C36 C36 S28 122.3(12) 4_635 . ?
S25 C36 S28 116.6(6) . . ?
C38 C37 S25 117.8(8) . . ?
C38 C37 S26 128.4(8) . . ?
S25 C37 S26 113.9(6) . . ?
C37 C38 S28 117.4(8) . . ?
C37 C38 S27 128.8(8) . . ?
S28 C38 S27 113.8(6) . . ?
C40 C39 S26 116.3(8) . . ?
C40 C39 H39A 108.2 . . ?
S26 C39 H39A 108.2 . . ?
C40 C39 H39B 108.2 . . ?
S26 C39 H39B 108.2 . . ?
H39A C39 H39B 107.4 . . ?
C39 C40 S27 115.4(8) . . ?
C39 C40 H40A 108.4 . . ?
S27 C40 H40A 108.4 . . ?
C39 C40 H40B 108.4 . . ?
S27 C40 H40B 108.4 . . ?
H40A C40 H40B 107.5 . . ?
C42 C41 C46 123.0(11) . . ?
C42 C41 Cl1 120.4(9) . . ?
C46 C41 Cl1 116.6(9) . . ?
C41 C42 C43 118.2(11) . . ?
C41 C42 Cl2 122.2(9) . . ?
C43 C42 Cl2 119.6(9) . . ?
C44 C43 C42 120.7(12) . . ?
C44 C43 H43A 119.6 . . ?
C42 C43 H43A 119.6 . . ?
C43 C44 C45 119.5(12) . . ?
C43 C44 H44A 120.3 . . ?
C45 C44 H44A 120.3 . . ?
C46 C45 C44 122.0(14) . . ?
C46 C45 H45A 119.0 . . ?
C44 C45 H45A 119.0 . . ?
C45 C46 C41 116.5(13) . . ?
C45 C46 H46A 121.8 . . ?
C41 C46 H46A 121.8 . . ?

loop_
_geom_bond_atom_site_label_1
_geom_bond_atom_site_label_2
_geom_bond_distance
_geom_bond_site_symmetry_2
_geom_bond_publ_flag
Co1 Br3 2.411(2) . ?
Co1 Br2 2.412(2) . ?
Co1 Br1 2.422(2) . ?
Co1 Br4 2.430(2) . ?
S1 C8 1.729(11) . ?
S1 C9 1.796(12) . ?
S2 C1 1.742(12) . ?
S2 C8 1.758(10) . ?
S3 C2 1.721(12) . ?
S3 C3 1.788(10) . ?
S4 C3 1.706(11) . ?
S4 C5 1.788(11) . ?
S5 C4 1.735(11) . ?
S5 C6 1.833(11) . ?
S6 C2 1.723(12) . ?
S6 C4 1.767(10) . ?
S7 C7 1.716(11) . ?
S7 C1 1.763(12) . ?
S8 C7 1.773(11) . ?
S8 C10 1.798(11) . ?
S9 C11 1.757(13) . ?
S9 C12 1.786(11) . ?
S10 C12 1.718(12) . ?
S10 C15 1.793(13) . ?
S11 C13 1.726(13) . ?
S11 C14 1.799(13) . ?
S12 C11 1.743(13) . ?
S12 C13 1.752(11) . ?
S13 C16 1.759(13) . ?
S13 C17 1.738(10) . ?
S14 C17 1.749(10) . ?
S14 C20 1.786(15) . ?
S15 C18 1.746(11) . ?
S15 C19 1.848(13) . ?
S16 C18 1.721(10) . ?
S16 C16 1.755(13) . ?
S17 C23 1.731(11) . ?
S17 C25 1.787(12) . ?
S18 C22 1.703(11) . ?
S18 C23 1.740(11) . ?
S19 C21 1.722(11) . ?
S19 C28 1.711(11) . ?
S20 C28 1.692(11) . ?
S20 C29 1.788(10) . ?
S21 C27 1.724(11) . ?
S21 C30 1.794(11) . ?
S22 C21 1.727(11) . ?
S22 C27 1.755(11) . ?
S23 C24 1.726(11) . ?
S23 C22 1.726(11) . ?
S24 C24 1.767(11) . ?
S24 C26 1.773(12) . ?
S25 C36 1.726(11) . ?
S25 C37 1.746(10) . ?
S26 C37 1.753(11) . ?
S26 C39 1.789(11) . ?
S27 C38 1.769(11) . ?
S27 C40 1.791(11) . ?
S28 C36 1.719(12) . ?
S28 C38 1.742(11) . ?
S29 C31 1.739(11) . ?
S29 C33 1.748(10) . ?
S30 C33 1.773(11) . ?
S30 C34 1.810(13) . ?
S31 C32 1.723(11) . ?
S31 C35 1.816(13) . ?
S32 C31 1.751(11) . ?
S32 C32 1.793(10) . ?
C1 C2 1.356(15) . ?
C3 C4 1.355(14) . ?
C5 C6 1.519(16) . ?
C5 H5A 0.9700 . ?
C5 H5B 0.9700 . ?
C6 H6A 0.9700 . ?
C6 H6B 0.9700 . ?
C7 C8 1.326(15) . ?
C9 C10 1.474(15) . ?
C9 H9A 0.9700 . ?
C9 H9B 0.9700 . ?
C10 H10A 0.9700 . ?
C10 H10B 0.9700 . ?
C11 C11 1.345(19) 3_755 ?
C12 C13 1.339(16) . ?
C14 C15 1.475(18) . ?
C14 H14A 0.9700 . ?
C14 H14B 0.9700 . ?
C15 H15A 0.9700 . ?
C15 H15B 0.9700 . ?
C16 C16 1.31(2) 3_655 ?
C17 C18 1.382(14) . ?
C19 C20 1.404(17) . ?
C19 H19A 0.9700 . ?
C19 H19B 0.9700 . ?
C20 H20A 0.9700 . ?
C20 H20B 0.9700 . ?
C21 C22 1.431(13) . ?
C23 C24 1.366(15) . ?
C25 C26 1.563(17) . ?
C25 H25A 0.9700 . ?
C25 H25B 0.9700 . ?
C26 H26A 0.9700 . ?
C26 H26B 0.9700 . ?
C27 C28 1.433(15) . ?
C29 C30 1.515(14) . ?
C29 H29A 0.9700 . ?
C29 H29B 0.9700 . ?
C30 H30A 0.9700 . ?
C30 H30B 0.9700 . ?
C31 C31 1.33(2) 4_645 ?
C32 C33 1.303(14) . ?
C34 C35 1.390(16) . ?
C34 H34A 0.9700 . ?
C34 H34B 0.9700 . ?
C35 H35A 0.9700 . ?
C35 H35B 0.9700 . ?
C36 C36 1.42(2) 4_635 ?
C37 C38 1.316(14) . ?
C39 C40 1.468(14) . ?
C39 H39A 0.9700 . ?
C39 H39B 0.9700 . ?
C40 H40A 0.9700 . ?
C40 H40B 0.9700 . ?
Cl1 C41 1.723(12) . ?
Cl2 C42 1.665(11) . ?
C41 C42 1.399(15) . ?
C41 C46 1.455(16) . ?
C42 C43 1.413(15) . ?
C43 C44 1.320(18) . ?
C43 H43A 0.9300 . ?
C44 C45 1.52(2) . ?
C44 H44A 0.9300 . ?
C45 C46 1.295(17) . ?
C45 H45A 0.9300 . ?
C46 H46A 0.9300 . ?
